data_2017215
loop_
_publ_author_name
'Beheshti, Azizolla'
'Clegg, William'
'Dale, Sophie H.'
'Hyvadi, Reza'

_publ_section_title (Acetato-\k<i>O</i>)[tris(3,5-dimethylpyrazol-1-yl-\k<i>N</i>^2^)hydroborato]zinc(II)
_journal_coeditor_code EG3023
_journal_issue 8
_journal_name_full 'Acta Crystallographica Section C'
_journal_page_first m314
_journal_page_last m316
_journal_paper_doi 10.1107/S0108270109027516
_journal_volume 65
_journal_year 2009
_chemical_formula_iupac '[Zn (C15 H22 B N6) (C2 H3 O2)]'
_chemical_formula_moiety 'C17 H25 B N6 O2 Zn'
_chemical_formula_sum 'C17 H25 B N6 O2 Zn'
_chemical_formula_weight 421.61
_chemical_name_systematic
;
(Acetato-\k<i>O</i>)[hydrotris(3,5-dimethylpyrazol-1-yl-
\k<i>N</i>^2^)borato]zinc(II)
;
_space_group_IT_number 14
_symmetry_cell_setting monoclinic
_symmetry_space_group_name_Hall '-P 2ybc'
_symmetry_space_group_name_H-M 'P 1 21/c 1'
_atom_sites_solution_hydrogens difmap
_atom_sites_solution_primary direct
_atom_sites_solution_secondary difmap
_audit_creation_method SHELXL97
_cell_angle_alpha 90.00
_cell_angle_beta 104.630(4)
_cell_angle_gamma 90.00
_cell_formula_units_Z 4
_cell_length_a 13.766(4)
_cell_length_b 7.721(2)
_cell_length_c 19.031(5)
_cell_measurement_reflns_used 5354
_cell_measurement_temperature 150(2)
_cell_measurement_theta_max 28.28
_cell_measurement_theta_min 2.35
_cell_volume 1957.2(9)
_computing_cell_refinement 'SAINT (Bruker, 2001)'
_computing_data_collection 'SMART (Bruker, 2001)'
_computing_data_reduction 'SAINT (Bruker, 2001)'
_computing_molecular_graphics 'SHELXTL (Sheldrick, 2008)'
_computing_publication_material 'SHELXTL (Sheldrick, 2008) and local programs'
_computing_structure_refinement 'SHELXTL (Sheldrick, 2008)'
_computing_structure_solution 'SHELXTL (Sheldrick, 2008)'
_diffrn_ambient_temperature 150(2)
_diffrn_detector_area_resol_mean 8.192
_diffrn_measured_fraction_theta_full 0.997
_diffrn_measured_fraction_theta_max 0.997
_diffrn_measurement_device_type 'Bruker SMART 1K CCD area-detector'
_diffrn_measurement_method 'thin-slice \w scans'
_diffrn_radiation_monochromator graphite
_diffrn_radiation_source 'sealed tube'
_diffrn_radiation_type MoK\a
_diffrn_radiation_wavelength 0.71073
_diffrn_reflns_av_R_equivalents 0.0304
_diffrn_reflns_av_sigmaI/netI 0.0259
_diffrn_reflns_limit_h_max 16
_diffrn_reflns_limit_h_min -16
_diffrn_reflns_limit_k_max 9
_diffrn_reflns_limit_k_min -9
_diffrn_reflns_limit_l_max 23
_diffrn_reflns_limit_l_min -23
_diffrn_reflns_number 14905
_diffrn_reflns_theta_full 26.00
_diffrn_reflns_theta_max 26.00
_diffrn_reflns_theta_min 1.53
_diffrn_standards_number 0
_exptl_absorpt_coefficient_mu 1.279
_exptl_absorpt_correction_T_max 0.845
_exptl_absorpt_correction_T_min 0.630
_exptl_absorpt_correction_type multi-scan
_exptl_absorpt_process_details '(SADABS; Sheldrick, 2002)'
_exptl_crystal_colour colourless
_exptl_crystal_density_diffrn 1.431
_exptl_crystal_density_method 'not measured'
_exptl_crystal_description block
_exptl_crystal_F_000 880
_exptl_crystal_size_max 0.40
_exptl_crystal_size_mid 0.30
_exptl_crystal_size_min 0.14
_refine_diff_density_max 0.384
_refine_diff_density_min -0.619
_refine_ls_extinction_method none
_refine_ls_goodness_of_fit_ref 1.160
_refine_ls_hydrogen_treatment mixed
_refine_ls_matrix_type full
_refine_ls_number_parameters 255
_refine_ls_number_reflns 3835
_refine_ls_number_restraints 0
_refine_ls_restrained_S_all 1.160
_refine_ls_R_factor_all 0.0379
_refine_ls_R_factor_gt 0.0330
_refine_ls_shift/su_max 0.001
_refine_ls_shift/su_mean 0.000
_refine_ls_structure_factor_coef Fsqd
_refine_ls_weighting_details 'w = 1/[\s^2^(Fo^2^)+(0.0313P)^2^+1.8707P] where P=(Fo^2^+2Fc^2^)/3'
_refine_ls_weighting_scheme calc
_refine_ls_wR_factor_gt 0.0785
_refine_ls_wR_factor_ref 0.0809
_reflns_number_gt 3441
_reflns_number_total 3835
_reflns_threshold_expression I>2\s(I)
_cod_data_source_file eg3023.cif
_cod_data_source_block I
_cod_original_sg_symbol_H-M 'P 21/c'
_cod_database_code 2017215
_cod_database_fobs_code 2017215

loop_
_symmetry_equiv_pos_as_xyz
'x, y, z'
'-x, y+1/2, -z+1/2'
'-x, -y, -z'
'x, -y-1/2, z-1/2'

loop_
_atom_site_type_symbol
_atom_site_label
_atom_site_fract_x
_atom_site_fract_y
_atom_site_fract_z
_atom_site_U_iso_or_equiv
_atom_site_adp_type
_atom_site_calc_flag
_atom_site_refinement_flags
_atom_site_occupancy
_atom_site_disorder_assembly
_atom_site_disorder_group
Zn Zn1 0.213815(18) 0.41072(3) 0.196958(13) 0.01450(9) Uani d . 1 . .
B B1 0.31247(18) 0.4142(3) 0.35647(14) 0.0157(5) Uani d . 1 . .
H H1 0.347(2) 0.418(4) 0.4155(16) 0.035(8) Uiso d . 1 . .
N N1 0.37970(13) 0.5071(2) 0.31362(10) 0.0153(4) Uani d . 1 . .
N N2 0.34894(13) 0.5201(2) 0.23930(10) 0.0160(4) Uani d . 1 . .
C C1 0.47087(16) 0.5817(3) 0.33704(13) 0.0197(5) Uani d . 1 . .
C C2 0.49941(17) 0.6423(3) 0.27725(14) 0.0236(5) Uani d . 1 . .
H H2 0.5601 0.7003 0.2769 0.028 Uiso calc R 1 . .
C C3 0.42162(17) 0.6015(3) 0.21751(13) 0.0216(5) Uani d . 1 . .
C C4 0.52528(19) 0.5957(3) 0.41526(14) 0.0284(6) Uani d . 1 . .
H H4A 0.4856 0.6656 0.4408 0.043 Uiso calc R 1 . .
H H4B 0.5906 0.6511 0.4195 0.043 Uiso calc R 1 . .
H H4C 0.5354 0.4798 0.4368 0.043 Uiso calc R 1 . .
C C5 0.4124(2) 0.6329(4) 0.13851(14) 0.0324(6) Uani d . 1 . .
H H5A 0.4067 0.5217 0.1129 0.049 Uiso calc R 1 . .
H H5B 0.4720 0.6947 0.1326 0.049 Uiso calc R 1 . .
H H5C 0.3524 0.7027 0.1183 0.049 Uiso calc R 1 . .
N N3 0.29307(13) 0.2249(2) 0.32822(10) 0.0153(4) Uani d . 1 . .
N N4 0.24954(13) 0.1937(2) 0.25624(10) 0.0155(4) Uani d . 1 . .
C C6 0.31547(16) 0.0717(3) 0.36321(12) 0.0181(5) Uani d . 1 . .
C C7 0.28612(17) -0.0587(3) 0.31304(13) 0.0208(5) Uani d . 1 . .
H H7 0.2923 -0.1799 0.3218 0.025 Uiso calc R 1 . .
C C8 0.24553(16) 0.0226(3) 0.24676(12) 0.0189(5) Uani d . 1 . .
C C9 0.36402(19) 0.0587(3) 0.44246(13) 0.0251(5) Uani d . 1 . .
H H9A 0.4302 0.1142 0.4530 0.038 Uiso calc R 1 . .
H H9B 0.3718 -0.0635 0.4567 0.038 Uiso calc R 1 . .
H H9C 0.3220 0.1170 0.4698 0.038 Uiso calc R 1 . .
C C10 0.2017(2) -0.0550(3) 0.17372(14) 0.0285(6) Uani d . 1 . .
H H10A 0.1295 -0.0307 0.1589 0.043 Uiso calc R 1 . .
H H10B 0.2125 -0.1805 0.1761 0.043 Uiso calc R 1 . .
H H10C 0.2343 -0.0046 0.1383 0.043 Uiso calc R 1 . .
N N5 0.21046(13) 0.5108(2) 0.34247(9) 0.0151(4) Uani d . 1 . .
N N6 0.15237(13) 0.5259(2) 0.27282(10) 0.0151(4) Uani d . 1 . .
C C11 0.16486(17) 0.5925(3) 0.38832(13) 0.0204(5) Uani d . 1 . .
C C12 0.07519(17) 0.6601(3) 0.34711(13) 0.0214(5) Uani d . 1 . .
H H12 0.0268 0.7236 0.3644 0.026 Uiso calc R 1 . .
C C13 0.07026(16) 0.6160(3) 0.27535(13) 0.0177(5) Uani d . 1 . .
C C14 0.2099(2) 0.6059(3) 0.46821(13) 0.0284(6) Uani d . 1 . .
H H14A 0.2238 0.4896 0.4889 0.043 Uiso calc R 1 . .
H H14B 0.1628 0.6650 0.4911 0.043 Uiso calc R 1 . .
H H14C 0.2726 0.6721 0.4771 0.043 Uiso calc R 1 . .
C C15 -0.00933(17) 0.6502(3) 0.20762(13) 0.0234(5) Uani d . 1 . .
H H15A 0.0156 0.6191 0.1654 0.035 Uiso calc R 1 . .
H H15B -0.0271 0.7733 0.2052 0.035 Uiso calc R 1 . .
H H15C -0.0688 0.5806 0.2077 0.035 Uiso calc R 1 . .
O O1 0.12130(13) 0.4304(2) 0.10299(9) 0.0305(4) Uani d . 1 . .
O O2 0.24834(13) 0.2953(2) 0.07702(9) 0.0307(4) Uani d . 1 . .
C C16 0.16404(19) 0.3569(3) 0.05775(13) 0.0259(5) Uani d . 1 . .
C C17 0.1052(2) 0.3523(5) -0.02001(15) 0.0532(10) Uani d . 1 . .
H H17A 0.1458 0.2983 -0.0496 0.080 Uiso calc R 1 . .
H H17B 0.0877 0.4707 -0.0372 0.080 Uiso calc R 1 . .
H H17C 0.0437 0.2848 -0.0242 0.080 Uiso calc R 1 . .

loop_
_atom_site_aniso_label
_atom_site_aniso_U_11
_atom_site_aniso_U_22
_atom_site_aniso_U_33
_atom_site_aniso_U_12
_atom_site_aniso_U_13
_atom_site_aniso_U_23
Zn1 0.01310(14) 0.01482(14) 0.01556(14) 0.00145(10) 0.00357(9) 0.00122(10)
B1 0.0151(11) 0.0125(11) 0.0205(12) -0.0009(9) 0.0060(10) 0.0004(10)
N1 0.0132(9) 0.0147(9) 0.0172(9) -0.0008(7) 0.0024(7) -0.0010(7)
N2 0.0146(9) 0.0171(9) 0.0165(9) -0.0003(7) 0.0045(7) 0.0019(7)
C1 0.0148(10) 0.0152(11) 0.0288(12) -0.0009(9) 0.0049(9) -0.0025(9)
C2 0.0168(11) 0.0207(12) 0.0358(14) -0.0038(9) 0.0111(10) 0.0000(10)
C3 0.0209(11) 0.0183(12) 0.0280(13) 0.0001(9) 0.0111(10) 0.0035(9)
C4 0.0213(12) 0.0317(14) 0.0297(13) -0.0067(11) 0.0019(10) -0.0057(11)
C5 0.0300(14) 0.0406(16) 0.0309(14) -0.0076(12) 0.0158(11) 0.0065(12)
N3 0.0147(9) 0.0147(9) 0.0161(9) 0.0007(7) 0.0033(7) 0.0022(7)
N4 0.0144(9) 0.0150(9) 0.0171(9) 0.0001(7) 0.0037(7) -0.0002(7)
C6 0.0170(10) 0.0155(11) 0.0236(12) 0.0032(9) 0.0086(9) 0.0056(9)
C7 0.0245(12) 0.0129(11) 0.0267(12) 0.0020(9) 0.0097(10) 0.0029(9)
C8 0.0181(11) 0.0152(11) 0.0251(12) -0.0016(9) 0.0087(9) 0.0001(9)
C9 0.0279(13) 0.0222(13) 0.0250(13) 0.0024(10) 0.0062(10) 0.0074(10)
C10 0.0380(14) 0.0171(12) 0.0284(13) -0.0008(10) 0.0048(11) -0.0050(10)
N5 0.0161(9) 0.0147(9) 0.0147(9) 0.0000(7) 0.0042(7) 0.0001(7)
N6 0.0135(9) 0.0151(9) 0.0167(9) 0.0010(7) 0.0042(7) 0.0003(7)
C11 0.0244(12) 0.0170(11) 0.0221(12) -0.0019(9) 0.0105(9) -0.0009(9)
C12 0.0214(12) 0.0198(12) 0.0262(12) 0.0030(9) 0.0123(10) -0.0032(10)
C13 0.0163(11) 0.0140(11) 0.0245(12) 0.0010(8) 0.0083(9) 0.0011(9)
C14 0.0323(14) 0.0316(14) 0.0225(13) 0.0023(11) 0.0088(11) -0.0034(10)
C15 0.0172(11) 0.0255(13) 0.0272(13) 0.0066(9) 0.0052(10) 0.0004(10)
O1 0.0268(9) 0.0443(11) 0.0180(9) 0.0138(8) 0.0011(7) -0.0031(8)
O2 0.0225(9) 0.0415(11) 0.0275(9) 0.0089(8) 0.0053(7) 0.0025(8)
C16 0.0246(13) 0.0304(13) 0.0221(12) 0.0051(10) 0.0046(10) 0.0004(10)
C17 0.0439(18) 0.086(3) 0.0233(15) 0.0313(18) -0.0029(13) -0.0118(15)

loop_
_atom_type_symbol
_atom_type_description
_atom_type_scat_dispersion_real
_atom_type_scat_dispersion_imag
_atom_type_scat_source
C C 0.0033 0.0016 'International Tables Vol C Tables 4.2.6.8 and 6.1.1.4'
H H 0.0000 0.0000 'International Tables Vol C Tables 4.2.6.8 and 6.1.1.4'
N N 0.0061 0.0033 'International Tables Vol C Tables 4.2.6.8 and 6.1.1.4'
O O 0.0106 0.0060 'International Tables Vol C Tables 4.2.6.8 and 6.1.1.4'
Zn Zn 0.2839 1.4301 'International Tables Vol C Tables 4.2.6.8 and 6.1.1.4'
B B 0.0013 0.0007 'International Tables Vol C Tables 4.2.6.8 and 6.1.1.4'

loop_
_geom_angle_atom_site_label_1
_geom_angle_atom_site_label_2
_geom_angle_atom_site_label_3
_geom_angle_site_symmetry_1
_geom_angle_site_symmetry_3
_geom_angle
_geom_angle_publ_flag
N2 Zn1 N4 . . 93.14(7) yes
N2 Zn1 N6 . . 92.29(7) yes
N4 Zn1 N6 . . 92.99(7) yes
N2 Zn1 O1 . . 131.78(8) yes
N4 Zn1 O1 . . 126.80(8) yes
N6 Zn1 O1 . . 109.06(7) yes
H1 B1 N1 . . 111.3(15) ?
H1 B1 N3 . . 111.8(15) ?
H1 B1 N5 . . 107.1(15) ?
N1 B1 N3 . . 108.94(17) ?
N1 B1 N5 . . 108.73(18) ?
N3 B1 N5 . . 108.84(17) ?
B1 N1 N2 . . 120.29(17) ?
B1 N1 C1 . . 130.58(19) ?
N2 N1 C1 . . 109.12(18) ?
Zn1 N2 N1 . . 113.20(13) ?
Zn1 N2 C3 . . 139.65(16) ?
N1 N2 C3 . . 107.13(18) ?
N1 C1 C2 . . 107.9(2) ?
N1 C1 C4 . . 123.4(2) ?
C2 C1 C4 . . 128.6(2) ?
C1 C2 H2 . . 126.9 ?
C1 C2 C3 . . 106.1(2) ?
H2 C2 C3 . . 126.9 ?
N2 C3 C2 . . 109.7(2) ?
N2 C3 C5 . . 120.6(2) ?
C2 C3 C5 . . 129.7(2) ?
C1 C4 H4A . . 109.5 ?
C1 C4 H4B . . 109.5 ?
C1 C4 H4C . . 109.5 ?
H4A C4 H4B . . 109.5 ?
H4A C4 H4C . . 109.5 ?
H4B C4 H4C . . 109.5 ?
C3 C5 H5A . . 109.5 ?
C3 C5 H5B . . 109.5 ?
C3 C5 H5C . . 109.5 ?
H5A C5 H5B . . 109.5 ?
H5A C5 H5C . . 109.5 ?
H5B C5 H5C . . 109.5 ?
B1 N3 N4 . . 120.25(17) ?
B1 N3 C6 . . 130.72(18) ?
N4 N3 C6 . . 109.00(17) ?
Zn1 N4 N3 . . 113.42(13) ?
Zn1 N4 C8 . . 138.97(16) ?
N3 N4 C8 . . 107.60(18) ?
N3 C6 C7 . . 107.9(2) ?
N3 C6 C9 . . 123.0(2) ?
C7 C6 C9 . . 129.1(2) ?
C6 C7 H7 . . 126.9 ?
C6 C7 C8 . . 106.2(2) ?
H7 C7 C8 . . 126.9 ?
N4 C8 C7 . . 109.3(2) ?
N4 C8 C10 . . 121.1(2) ?
C7 C8 C10 . . 129.6(2) ?
C6 C9 H9A . . 109.5 ?
C6 C9 H9B . . 109.5 ?
C6 C9 H9C . . 109.5 ?
H9A C9 H9B . . 109.5 ?
H9A C9 H9C . . 109.5 ?
H9B C9 H9C . . 109.5 ?
C8 C10 H10A . . 109.5 ?
C8 C10 H10B . . 109.5 ?
C8 C10 H10C . . 109.5 ?
H10A C10 H10B . . 109.5 ?
H10A C10 H10C . . 109.5 ?
H10B C10 H10C . . 109.5 ?
B1 N5 N6 . . 119.25(17) ?
B1 N5 C11 . . 131.32(19) ?
N6 N5 C11 . . 109.41(17) ?
Zn1 N6 N5 . . 113.64(13) ?
Zn1 N6 C13 . . 138.83(16) ?
N5 N6 C13 . . 107.53(17) ?
N5 C11 C12 . . 107.6(2) ?
N5 C11 C14 . . 123.2(2) ?
C12 C11 C14 . . 129.1(2) ?
C11 C12 H12 . . 126.9 ?
C11 C12 C13 . . 106.2(2) ?
H12 C12 C13 . . 126.9 ?
N6 C13 C12 . . 109.3(2) ?
N6 C13 C15 . . 120.3(2) ?
C12 C13 C15 . . 130.4(2) ?
C11 C14 H14A . . 109.5 ?
C11 C14 H14B . . 109.5 ?
C11 C14 H14C . . 109.5 ?
H14A C14 H14B . . 109.5 ?
H14A C14 H14C . . 109.5 ?
H14B C14 H14C . . 109.5 ?
C13 C15 H15A . . 109.5 ?
C13 C15 H15B . . 109.5 ?
C13 C15 H15C . . 109.5 ?
H15A C15 H15B . . 109.5 ?
H15A C15 H15C . . 109.5 ?
H15B C15 H15C . . 109.5 ?
Zn1 O1 C16 . . 106.21(15) yes
O1 C16 O2 . . 122.0(2) yes
O1 C16 C17 . . 116.5(2) ?
O2 C16 C17 . . 121.5(2) ?
C16 C17 H17A . . 109.5 ?
C16 C17 H17B . . 109.5 ?
C16 C17 H17C . . 109.5 ?
H17A C17 H17B . . 109.5 ?
H17A C17 H17C . . 109.5 ?
H17B C17 H17C . . 109.5 ?

loop_
_geom_bond_atom_site_label_1
_geom_bond_atom_site_label_2
_geom_bond_site_symmetry_2
_geom_bond_distance
_geom_bond_publ_flag
Zn1 N2 . 2.0165(19) yes
Zn1 N4 . 2.0104(19) yes
Zn1 N6 . 2.0511(18) yes
Zn1 O1 . 1.9217(17) yes
B1 H1 . 1.10(3) ?
B1 N1 . 1.555(3) ?
B1 N3 . 1.557(3) ?
B1 N5 . 1.553(3) ?
N1 N2 . 1.374(3) ?
N1 C1 . 1.350(3) ?
N2 C3 . 1.333(3) ?
C1 C2 . 1.376(3) ?
C1 C4 . 1.492(3) ?
C2 H2 . 0.950 ?
C2 C3 . 1.387(3) ?
C3 C5 . 1.496(3) ?
C4 H4A . 0.980 ?
C4 H4B . 0.980 ?
C4 H4C . 0.980 ?
C5 H5A . 0.980 ?
C5 H5B . 0.980 ?
C5 H5C . 0.980 ?
N3 N4 . 1.371(3) ?
N3 C6 . 1.355(3) ?
N4 C8 . 1.333(3) ?
C6 C7 . 1.376(3) ?
C6 C9 . 1.491(3) ?
C7 H7 . 0.950 ?
C7 C8 . 1.393(3) ?
C8 C10 . 1.494(3) ?
C9 H9A . 0.980 ?
C9 H9B . 0.980 ?
C9 H9C . 0.980 ?
C10 H10A . 0.980 ?
C10 H10B . 0.980 ?
C10 H10C . 0.980 ?
N5 N6 . 1.369(2) ?
N5 C11 . 1.352(3) ?
N6 C13 . 1.339(3) ?
C11 C12 . 1.386(3) ?
C11 C14 . 1.493(3) ?
C12 H12 . 0.950 ?
C12 C13 . 1.392(3) ?
C13 C15 . 1.489(3) ?
C14 H14A . 0.980 ?
C14 H14B . 0.980 ?
C14 H14C . 0.980 ?
C15 H15A . 0.980 ?
C15 H15B . 0.980 ?
C15 H15C . 0.980 ?
O1 C16 . 1.291(3) yes
O2 C16 . 1.221(3) yes
C16 C17 . 1.497(4) ?
C17 H17A . 0.980 ?
C17 H17B . 0.980 ?
C17 H17C . 0.980 ?

loop_
_geom_torsion_atom_site_label_1
_geom_torsion_atom_site_label_2
_geom_torsion_atom_site_label_3
_geom_torsion_atom_site_label_4
_geom_torsion_site_symmetry_1
_geom_torsion_site_symmetry_2
_geom_torsion_site_symmetry_3
_geom_torsion_site_symmetry_4
_geom_torsion
_geom_torsion_publ_flag
N3 B1 N1 N2 . . . . 58.1(2) ?
N3 B1 N1 C1 . . . . -120.8(2) ?
N5 B1 N1 N2 . . . . -60.4(2) ?
N5 B1 N1 C1 . . . . 120.8(2) ?
B1 N1 N2 Zn1 . . . . 0.2(2) ?
B1 N1 N2 C3 . . . . -178.64(18) ?
C1 N1 N2 Zn1 . . . . 179.33(14) ?
C1 N1 N2 C3 . . . . 0.4(2) ?
N4 Zn1 N2 N1 . . . . -46.77(14) ?
N4 Zn1 N2 C3 . . . . 131.6(2) ?
N6 Zn N2 N1 . . . . 46.35(14) ?
N6 Zn1 N2 C3 . . . . -135.3(2) ?
O1 Zn1 N2 N1 . . . . 164.64(12) ?
O1 Zn1 N2 C3 . . . . -17.0(3) ?
B1 N1 C1 C2 . . . . 178.5(2) ?
B1 N1 C1 C4 . . . . -3.1(4) ?
N2 N1 C1 C2 . . . . -0.4(2) ?
N2 N1 C1 C4 . . . . 178.0(2) ?
N1 C1 C2 C3 . . . . 0.2(3) ?
C4 C1 C2 C3 . . . . -178.1(2) ?
Zn1 N2 C3 C2 . . . . -178.71(18) ?
Zn1 N2 C3 C5 . . . . 0.1(4) ?
N1 N2 C3 C2 . . . . -0.3(3) ?
N1 N2 C3 C5 . . . . 178.6(2) ?
C1 C2 C3 N2 . . . . 0.0(3) ?
C1 C2 C3 C5 . . . . -178.7(2) ?
N1 B1 N3 N4 . . . . -57.5(2) ?
N1 B1 N3 C6 . . . . 119.9(2) ?
N5 B1 N3 N4 . . . . 60.9(2) ?
N5 B1 N3 C6 . . . . -121.7(2) ?
B1 N3 N4 Zn1 . . . . -1.3(2) ?
B1 N3 N4 C8 . . . . 177.62(18) ?
C6 N3 N4 Zn1 . . . . -179.20(13) ?
C6 N3 N4 C8 . . . . -0.3(2) ?
N2 Zn1 N4 N3 . . . . 47.33(14) ?
N2 Zn1 N4 C8 . . . . -131.1(2) ?
N6 Zn1 N4 N3 . . . . -45.13(14) ?
N6 Zn1 N4 C8 . . . . 136.5(2) ?
O1 Zn1 N4 N3 . . . . -161.71(12) ?
O1 Zn1 N4 C8 . . . . 19.9(3) ?
B1 N3 C6 C7 . . . . -177.5(2) ?
B1 N3 C6 C9 . . . . 2.2(3) ?
N4 N3 C6 C7 . . . . 0.1(2) ?
N4 N3 C6 C9 . . . . 179.8(2) ?
N3 C6 C7 C8 . . . . 0.1(2) ?
C9 C6 C7 C8 . . . . -179.6(2) ?
Zn1 N4 C8 C7 . . . . 178.83(17) ?
Zn1 N4 C8 C10 . . . . -1.6(4) ?
N3 N4 C8 C7 . . . . 0.4(2) ?
N3 N4 C8 C10 . . . . 179.9(2) ?
C6 C7 C8 N4 . . . . -0.3(3) ?
C6 C7 C8 C10 . . . . -179.8(2) ?
N1 B1 N5 N6 . . . . 59.1(2) ?
N1 B1 N5 C11 . . . . -119.1(2) ?
N3 B1 N5 N6 . . . . -59.4(2) ?
N3 B1 N5 C11 . . . . 122.3(2) ?
B1 N5 N6 Zn1 . . . . 0.5(2) ?
B1 N5 N6 C13 . . . . -178.97(18) ?
C11 N5 N6 Zn1 . . . . 179.07(14) ?
C11 N5 N6 C13 . . . . -0.4(2) ?
N2 Zn1 N6 N5 . . . . -47.22(14) ?
N2 Zn1 N6 C13 . . . . 132.0(2) ?
N4 Zn1 N6 N5 . . . . 46.04(14) ?
N4 Zn1 N6 C13 . . . . -134.8(2) ?
O1 Zn1 N6 N5 . . . . 176.78(13) ?
O1 Zn1 N6 C13 . . . . -4.0(2) ?
B1 N5 C11 C12 . . . . 178.9(2) ?
B1 N5 C11 C14 . . . . 0.5(4) ?
N6 N5 C11 C12 . . . . 0.5(2) ?
N6 N5 C11 C14 . . . . -177.9(2) ?
N5 C11 C12 C13 . . . . -0.4(3) ?
C14 C11 C12 C13 . . . . 177.8(2) ?
Zn1 N6 C13 C12 . . . . -179.11(17) ?
Zn1 N6 C13 C15 . . . . 2.4(4) ?
N5 N6 C13 C12 . . . . 0.1(2) ?
N5 N6 C13 C15 . . . . -178.44(19) ?
C11 C12 C13 N6 . . . . 0.2(3) ?
C11 C12 C13 C15 . . . . 178.5(2) ?
N2 Zn1 O1 C16 . . . . 68.3(2) ?
N4 Zn1 O1 C16 . . . . -71.20(19) ?
N6 Zn1 O1 C16 . . . . 179.70(16) ?
Zn1 O1 C16 O2 . . . . -1.7(3) ?
Zn1 O1 C16 C17 . . . . 178.8(2) ?
